data_7061336
loop_
_publ_author_name
'Podjed, Nina'
'Modec, Barbara'
'Cl\'erac, Rodolphe'
'Rouzi\`eres, Mathieu'
'Alcaide, Mar\'ia M.'
'L\'opez-Serrano, Joaqu\'in'

_publ_section_title
;
 Structural diversity and magnetic properties of copper(ii) quinaldinate
 compounds with amino alcohols
;
_journal_issue 15
_journal_name_full 'New Journal of Chemistry'
_journal_page_first 6899
_journal_page_last 6920
_journal_paper_doi 10.1039/D2NJ00296E
_journal_volume 46
_journal_year 2022
_chemical_formula_moiety 'C26 H28 Cu2 N4 O6'
_chemical_formula_sum 'C26 H28 Cu2 N4 O6'
_chemical_formula_weight 619.60
_space_group_crystal_system monoclinic
_space_group_IT_number 15
_space_group_name_Hall '-I 2ya'
_space_group_name_H-M_alt 'I 1 2/a 1'
_atom_sites_solution_hydrogens geom
_atom_sites_solution_primary dual
_audit_creation_date 2021-03-10
_audit_creation_method
;
Olex2 1.2
(compiled 2018.05.29 svn.r3508 for OlexSys, GUI svn.r5506)
;
_audit_update_record
;
2021-04-12 deposited with the CCDC.	2022-03-01 downloaded from the CCDC.
;
_cell_angle_alpha 90
_cell_angle_beta 99.147(7)
_cell_angle_gamma 90
_cell_formula_units_Z 4
_cell_length_a 9.6201(6)
_cell_length_b 23.1763(18)
_cell_length_c 11.8397(11)
_cell_measurement_reflns_used 1969
_cell_measurement_temperature 150.00(10)
_cell_measurement_theta_max 29.3940
_cell_measurement_theta_min 3.0890
_cell_volume 2606.2(4)
_computing_cell_refinement 'CrysAlisPro 1.171.40.68a (Rigaku OD, 2019)'
_computing_data_collection 'CrysAlisPro 1.171.40.68a (Rigaku OD, 2019)'
_computing_data_reduction 'CrysAlisPro 1.171.40.68a (Rigaku OD, 2019)'
_computing_molecular_graphics 'Olex2 (Dolomanov et al., 2009)'
_computing_publication_material 'Olex2 (Dolomanov et al., 2009)'
_computing_structure_refinement 'ShelXL (Sheldrick, 2015)'
_computing_structure_solution 'ShelXT (Sheldrick, 2015)'
_diffrn_ambient_environment N~2~
_diffrn_ambient_temperature 150.00(10)
_diffrn_detector 'CCD plate'
_diffrn_detector_area_resol_mean 10.4933
_diffrn_detector_type Atlas
_diffrn_measured_fraction_theta_full 0.999
_diffrn_measured_fraction_theta_max 0.999
_diffrn_measurement_details
;
List of Runs (angles in degrees, time in seconds):

  # Type    Start    End  Width  t~exp~   \w     \q     \k     \f   Frames
#--------------------------------------------------------------------------
  1  \w    -15.00  56.00   1.00  150.00    --   14.05 -99.00  60.00   71
  2  \w    -16.00  59.00   1.00  150.00    --   14.05  57.00-150.00   75
  3  \w    -89.00  12.00   1.00  150.00    --  -14.36 -37.00-120.00  101
;
_diffrn_measurement_device 'four-circle diffractometer'
_diffrn_measurement_device_type 'SuperNova, Dual, Cu at home/near, Atlas'
_diffrn_measurement_method '\w scans'
_diffrn_orient_matrix_type 'CrysAlisPro convention (1999,Acta A55,543-557)'
_diffrn_orient_matrix_UB_11 -0.0188580000
_diffrn_orient_matrix_UB_12 -0.0274617000
_diffrn_orient_matrix_UB_13 -0.0240744000
_diffrn_orient_matrix_UB_21 0.0035766000
_diffrn_orient_matrix_UB_22 0.0110794000
_diffrn_orient_matrix_UB_23 -0.0553229000
_diffrn_orient_matrix_UB_31 0.0721658000
_diffrn_orient_matrix_UB_32 -0.0077449000
_diffrn_orient_matrix_UB_33 0.0064396000
_diffrn_radiation_monochromator mirror
_diffrn_radiation_probe x-ray
_diffrn_radiation_type MoK\a
_diffrn_radiation_wavelength 0.71073
_diffrn_reflns_av_R_equivalents 0.0701
_diffrn_reflns_av_unetI/netI 0.1014
_diffrn_reflns_Laue_measured_fraction_full 0.999
_diffrn_reflns_Laue_measured_fraction_max 0.999
_diffrn_reflns_limit_h_max 12
_diffrn_reflns_limit_h_min -12
_diffrn_reflns_limit_k_max 30
_diffrn_reflns_limit_k_min -29
_diffrn_reflns_limit_l_max 10
_diffrn_reflns_limit_l_min -15
_diffrn_reflns_number 7957
_diffrn_reflns_point_group_measured_fraction_full 0.999
_diffrn_reflns_point_group_measured_fraction_max 0.999
_diffrn_reflns_theta_full 25.242
_diffrn_reflns_theta_max 27.496
_diffrn_reflns_theta_min 3.089
_diffrn_source 'micro-focus sealed X-ray tube'
_diffrn_source_type 'SuperNova (Mo) X-ray Source'
_exptl_absorpt_coefficient_mu 1.681
_exptl_absorpt_correction_T_max 1.00000
_exptl_absorpt_correction_T_min 0.81485
_exptl_absorpt_correction_type multi-scan
_exptl_absorpt_process_details
;
CrysAlisPro 1.171.40.68a (Rigaku Oxford Diffraction, 2019)
Empirical absorption correction using spherical harmonics,
 implemented in SCALE3 ABSPACK scaling algorithm.
;
_exptl_crystal_colour green
_exptl_crystal_density_diffrn 1.579
_exptl_crystal_description needle
_exptl_crystal_F_000 1272
_exptl_crystal_size_max 0.5
_exptl_crystal_size_mid 0.05
_exptl_crystal_size_min 0.02
_refine_diff_density_max 1.012
_refine_diff_density_min -0.650
_refine_diff_density_rms 0.106
_refine_ls_extinction_method none
_refine_ls_goodness_of_fit_ref 1.031
_refine_ls_hydrogen_treatment constr
_refine_ls_matrix_type full
_refine_ls_number_parameters 173
_refine_ls_number_reflns 3010
_refine_ls_number_restraints 0
_refine_ls_restrained_S_all 1.031
_refine_ls_R_factor_all 0.0993
_refine_ls_R_factor_gt 0.0571
_refine_ls_shift/su_max 0.001
_refine_ls_shift/su_mean 0.000
_refine_ls_structure_factor_coef Fsqd
_refine_ls_weighting_details 'w=1/[\s^2^(Fo^2^)+(0.0391P)^2^] where P=(Fo^2^+2Fc^2^)/3'
_refine_ls_weighting_scheme calc
_refine_ls_wR_factor_gt 0.1049
_refine_ls_wR_factor_ref 0.1214
_reflns_Friedel_coverage 0.000
_reflns_number_gt 2011
_reflns_number_total 3010
_reflns_threshold_expression 'I > 2\s(I)'
_cod_data_source_file d2nj00296e2.cif
_cod_data_source_block syn-8d
_cod_depositor_comments 'Adding full bibliography for 7061330--7061353.cif.'
_cod_database_code 7061336
_shelx_shelxl_version_number 2018/3
_shelx_space_group_comment
;
The symmetry employed for this shelxl refinement is uniquely defined
by the following loop, which should always be used as a source of
symmetry information in preference to the above space-group names.
They are only intended as comments.
;
_shelx_estimated_absorpt_t_max 0.967
_shelx_estimated_absorpt_t_min 0.487
_reflns_odcompleteness_completeness 99.87
_reflns_odcompleteness_iscentric 1
_reflns_odcompleteness_theta 27.50
_olex2_refinement_description
;
1. Fixed Uiso
 At 1.2 times of:
  All C(H) groups, All C(H,H) groups, All N(H,H) groups
 At 1.5 times of:
  All C(H,H,H) groups
2.a Ternary CH refined with riding coordinates:
 C21(H21)
2.b Secondary CH2 refined with riding coordinates:
 N2(H2A,H2B), C22(H22A,H22B)
2.c Aromatic/amide H refined with riding coordinates:
 C11(H11), C12(H12), C13(H13), C14(H14), C16(H16), C17(H17)
2.d Idealised Me refined as rotating group:
 C23(H23A,H23B,H23C)
;
_oxdiff_exptl_absorpt_empirical_details
;
Empirical correction (ABSPACK) includes:
- Absorption correction using spherical harmonics
- Frame scaling
;
_oxdiff_exptl_absorpt_empirical_full_max 1.990
_oxdiff_exptl_absorpt_empirical_full_min 0.496

loop_
_space_group_symop_operation_xyz
'x, y, z'
'-x+1/2, y, -z'
'x+1/2, y+1/2, z+1/2'
'-x+1, y+1/2, -z+1/2'
'-x, -y, -z'
'x-1/2, -y, z'
'-x+1/2, -y+1/2, -z+1/2'
'x, -y+1/2, z+1/2'

loop_
_atom_site_label
_atom_site_type_symbol
_atom_site_fract_x
_atom_site_fract_y
_atom_site_fract_z
_atom_site_U_iso_or_equiv
_atom_site_adp_type
_atom_site_occupancy
_atom_site_site_symmetry_order
_atom_site_calc_flag
_atom_site_refinement_flags_posn
_atom_site_refinement_flags_adp
_atom_site_refinement_flags_occupancy
_atom_site_disorder_assembly
_atom_site_disorder_group
Cu1 Cu 0.59702(5) 0.59419(2) 0.49130(4) 0.02375(18) Uani 1 1 d . . . . .
O1 O 0.4672(3) 0.57171(13) 0.5963(2) 0.0286(7) Uani 1 1 d . . . . .
O2 O 0.7356(3) 0.60565(12) 0.3908(2) 0.0288(7) Uani 1 1 d . . . . .
O11 O 0.3016(3) 0.60176(12) 0.6952(2) 0.0292(7) Uani 1 1 d . . . . .
N1 N 0.4973(3) 0.67866(14) 0.5179(3) 0.0199(7) Uani 1 1 d . . . . .
N2 N 0.4858(3) 0.55364(15) 0.3573(3) 0.0269(8) Uani 1 1 d . . . . .
H2A H 0.486707 0.515764 0.369828 0.032 Uiso 1 1 calc R . . . .
H2B H 0.396767 0.565638 0.347256 0.032 Uiso 1 1 calc R . . . .
C10 C 0.5221(4) 0.73359(18) 0.4822(4) 0.0217(9) Uani 1 1 d . . . . .
C11 C 0.6098(4) 0.74169(18) 0.3987(4) 0.0257(10) Uani 1 1 d . . . . .
H11 H 0.651616 0.709984 0.369666 0.031 Uiso 1 1 calc R . . . .
C12 C 0.6335(4) 0.7954(2) 0.3606(4) 0.0331(11) Uani 1 1 d . . . . .
H12 H 0.692340 0.800088 0.306152 0.040 Uiso 1 1 calc R . . . .
C13 C 0.5710(4) 0.8436(2) 0.4017(4) 0.0348(11) Uani 1 1 d . . . . .
H13 H 0.586818 0.880123 0.373575 0.042 Uiso 1 1 calc R . . . .
C14 C 0.4862(4) 0.8373(2) 0.4839(4) 0.0354(11) Uani 1 1 d . . . . .
H14 H 0.445527 0.869666 0.511634 0.042 Uiso 1 1 calc R . . . .
C15 C 0.4601(4) 0.78243(18) 0.5264(4) 0.0239(9) Uani 1 1 d . . . . .
C16 C 0.3737(4) 0.7727(2) 0.6112(4) 0.0324(11) Uani 1 1 d . . . . .
H16 H 0.334442 0.803773 0.644506 0.039 Uiso 1 1 calc R . . . .
C17 C 0.3487(4) 0.71877(19) 0.6432(4) 0.0293(10) Uani 1 1 d . . . . .
H17 H 0.288883 0.712084 0.696299 0.035 Uiso 1 1 calc R . . . .
C18 C 0.4138(4) 0.67246(18) 0.5959(3) 0.0206(9) Uani 1 1 d . . . . .
C19 C 0.3898(4) 0.61055(19) 0.6321(4) 0.0238(10) Uani 1 1 d . . . . .
C21 C 0.5488(5) 0.5664(2) 0.2549(4) 0.0434(13) Uani 1 1 d . . . . .
H21 H 0.516068 0.604788 0.228004 0.052 Uiso 1 1 calc R . . . .
C22 C 0.7036(4) 0.5702(2) 0.2921(4) 0.0409(13) Uani 1 1 d . . . . .
H22A H 0.741604 0.531868 0.308999 0.049 Uiso 1 1 calc R . . . .
H22B H 0.747269 0.586178 0.230575 0.049 Uiso 1 1 calc R . . . .
C23 C 0.5065(5) 0.5251(2) 0.1581(4) 0.0428(13) Uani 1 1 d . . . . .
H23A H 0.533754 0.486673 0.182668 0.064 Uiso 1 1 calc GR . . . .
H23B H 0.552455 0.535548 0.094788 0.064 Uiso 1 1 calc GR . . . .
H23C H 0.406342 0.526600 0.134964 0.064 Uiso 1 1 calc GR . . . .

loop_
_atom_site_aniso_label
_atom_site_aniso_U_11
_atom_site_aniso_U_22
_atom_site_aniso_U_33
_atom_site_aniso_U_23
_atom_site_aniso_U_13
_atom_site_aniso_U_12
Cu1 0.0186(3) 0.0254(3) 0.0295(3) 0.0008(3) 0.0109(2) -0.0003(2)
O1 0.0260(14) 0.0285(17) 0.0353(19) 0.0031(15) 0.0175(13) 0.0008(13)
O2 0.0207(14) 0.037(2) 0.0311(18) -0.0016(15) 0.0113(13) -0.0037(12)
O11 0.0226(14) 0.0360(19) 0.0321(18) 0.0001(15) 0.0140(13) -0.0042(12)
N1 0.0153(16) 0.0223(19) 0.0219(19) 0.0004(16) 0.0026(14) -0.0026(13)
N2 0.0243(17) 0.025(2) 0.034(2) 0.0004(18) 0.0125(16) -0.0017(15)
C10 0.0142(18) 0.027(2) 0.023(2) 0.001(2) 0.0002(16) -0.0021(17)
C11 0.024(2) 0.024(2) 0.030(3) 0.002(2) 0.0077(18) 0.0000(17)
C12 0.030(2) 0.037(3) 0.034(3) 0.004(2) 0.011(2) -0.006(2)
C13 0.036(3) 0.024(3) 0.044(3) 0.009(2) 0.005(2) -0.003(2)
C14 0.035(2) 0.032(3) 0.039(3) -0.004(2) 0.007(2) 0.000(2)
C15 0.0246(19) 0.024(2) 0.023(2) -0.001(2) 0.0028(17) 0.0001(17)
C16 0.039(3) 0.032(3) 0.029(3) -0.002(2) 0.016(2) 0.010(2)
C17 0.030(2) 0.036(3) 0.025(3) 0.002(2) 0.0112(19) 0.002(2)
C18 0.0138(17) 0.030(2) 0.018(2) 0.0027(19) 0.0035(16) 0.0012(16)
C19 0.0158(18) 0.032(3) 0.023(2) 0.000(2) 0.0024(17) -0.0017(17)
C21 0.041(3) 0.047(3) 0.045(3) -0.007(3) 0.015(2) -0.014(2)
C22 0.036(3) 0.063(4) 0.026(3) -0.005(3) 0.012(2) -0.001(2)
C23 0.056(3) 0.037(3) 0.037(3) -0.007(3) 0.011(2) -0.011(2)

loop_
_atom_type_symbol
_atom_type_description
_atom_type_scat_dispersion_real
_atom_type_scat_dispersion_imag
_atom_type_scat_source
C C 0.0033 0.0016 'International Tables Vol C Tables 4.2.6.8 and 6.1.1.4'
H H 0.0000 0.0000 'International Tables Vol C Tables 4.2.6.8 and 6.1.1.4'
Cu Cu 0.3201 1.2651 'International Tables Vol C Tables 4.2.6.8 and 6.1.1.4'
N N 0.0061 0.0033 'International Tables Vol C Tables 4.2.6.8 and 6.1.1.4'
O O 0.0106 0.0060 'International Tables Vol C Tables 4.2.6.8 and 6.1.1.4'

loop_
_geom_angle_atom_site_label_1
_geom_angle_atom_site_label_2
_geom_angle_atom_site_label_3
_geom_angle
_geom_angle_site_symmetry_1
_geom_angle_site_symmetry_3
_geom_angle_publ_flag
O1 Cu1 Cu1 133.63(9) . 2_656 ?
O1 Cu1 O2 96.74(12) . 2_656 ?
O1 Cu1 N1 79.18(12) . . ?
O1 Cu1 N2 93.62(13) . . ?
O2 Cu1 Cu1 41.38(8) 2_656 2_656 ?
O2 Cu1 Cu1 42.26(9) . 2_656 ?
O2 Cu1 O1 172.07(12) . . ?
O2 Cu1 O2 81.51(13) . 2_656 ?
O2 Cu1 N1 108.66(12) . . ?
O2 Cu1 N1 95.92(11) 2_656 . ?
O2 Cu1 N2 153.76(13) 2_656 . ?
O2 Cu1 N2 84.91(12) . . ?
N1 Cu1 Cu1 116.29(7) . 2_656 ?
N2 Cu1 Cu1 117.54(9) . 2_656 ?
N2 Cu1 N1 109.70(13) . . ?
C19 O1 Cu1 118.9(3) . . ?
Cu1 O2 Cu1 96.36(13) . 2_656 ?
C22 O2 Cu1 110.2(2) . . ?
C22 O2 Cu1 123.3(3) . 2_656 ?
C10 N1 Cu1 132.2(2) . . ?
C18 N1 Cu1 109.0(3) . . ?
C18 N1 C10 118.0(3) . . ?
C21 N2 Cu1 108.7(3) . . ?
N1 C10 C11 119.4(4) . . ?
N1 C10 C15 121.5(4) . . ?
C11 C10 C15 119.1(4) . . ?
C12 C11 C10 120.4(4) . . ?
C11 C12 C13 121.1(4) . . ?
C14 C13 C12 119.9(4) . . ?
C13 C14 C15 120.7(4) . . ?
C10 C15 C16 117.5(4) . . ?
C14 C15 C10 118.8(4) . . ?
C14 C15 C16 123.7(4) . . ?
C17 C16 C15 120.1(4) . . ?
C16 C17 C18 119.3(4) . . ?
N1 C18 C17 123.6(4) . . ?
N1 C18 C19 115.7(4) . . ?
C17 C18 C19 120.7(3) . . ?
O1 C19 C18 116.4(3) . . ?
O11 C19 O1 125.2(4) . . ?
O11 C19 C18 118.4(4) . . ?
N2 C21 C22 107.0(4) . . ?
N2 C21 C23 113.9(4) . . ?
C22 C21 C23 113.7(4) . . ?
O2 C22 C21 110.7(4) . . ?

loop_
_geom_bond_atom_site_label_1
_geom_bond_atom_site_label_2
_geom_bond_distance
_geom_bond_site_symmetry_2
_geom_bond_publ_flag
Cu1 Cu1 2.9177(9) 2_656 ?
Cu1 O1 1.967(3) . ?
Cu1 O2 1.941(3) . ?
Cu1 O2 1.974(3) 2_656 ?
Cu1 N1 2.225(3) . ?
Cu1 N2 2.001(3) . ?
O1 C19 1.283(5) . ?
O2 C22 1.422(5) . ?
O11 C19 1.233(4) . ?
N1 C10 1.374(5) . ?
N1 C18 1.325(5) . ?
N2 C21 1.470(6) . ?
C10 C11 1.410(5) . ?
C10 C15 1.417(5) . ?
C11 C12 1.355(6) . ?
C12 C13 1.393(6) . ?
C13 C14 1.373(6) . ?
C14 C15 1.405(6) . ?
C15 C16 1.420(5) . ?
C16 C17 1.339(6) . ?
C17 C18 1.404(6) . ?
C18 C19 1.526(6) . ?
C21 C22 1.486(6) . ?
C21 C23 1.499(6) . ?

loop_
_geom_hbond_atom_site_label_D
_geom_hbond_atom_site_label_H
_geom_hbond_atom_site_label_A
_geom_hbond_distance_DH
_geom_hbond_distance_HA
_geom_hbond_distance_DA
_geom_hbond_angle_DHA
_geom_hbond_site_symmetry_A
_geom_hbond_publ_flag
N2 H2A O1 0.89 2.10 2.978(5) 168.5 5_666 yes
N2 H2B O11 0.89 2.07 2.954(4) 171.2 2_556 yes
